data_4061543
_journal_name_full Organometallics
_journal_paper_doi 10.1021/om050316l
_journal_year 2005
_chemical_formula_sum 'C22 H47 N7 O13 Pt2 S'
_chemical_formula_weight 1039.87
_space_group_IT_number 14
_symmetry_cell_setting monoclinic
_symmetry_space_group_name_Hall '-P 2ybc'
_symmetry_space_group_name_H-M 'P 1 21/c 1'
_cell_angle_alpha 90.00
_cell_angle_beta 114.291(15)
_cell_angle_gamma 90.00
_cell_formula_units_Z 4
_cell_length_a 18.550(16)
_cell_length_b 11.817(10)
_cell_length_c 17.874(16)
_cell_measurement_temperature 123(2)
_cell_volume 3571(5)
_diffrn_ambient_temperature 123(2)
_exptl_crystal_density_diffrn 1.927
_cod_depositor_comments
;
The following automatic conversions were performed:
'_symmetry_cell_setting' value 'Monoclinic' changed to 'monoclinic'
according to '/home/saulius/struct/CIF-dictionaries/cif_core.dic'
dictionary named 'cif_core.dic' version 2.4.1 from 2010-06-29.

Automatic conversion script
Id: cif_fix_enum 1527 2010-12-29 10:47:43Z saulius 
;
_cod_original_sg_symbol_H-M 'P 21/c'
_cod_database_code 4061543

loop_
_symmetry_equiv_pos_as_xyz
'x, y, z'
'-x, y+1/2, -z+1/2'
'-x, -y, -z'
'x, -y-1/2, z-1/2'

loop_
_atom_site_label
_atom_site_type_symbol
_atom_site_fract_x
_atom_site_fract_y
_atom_site_fract_z
_atom_site_U_iso_or_equiv
_atom_site_adp_type
_atom_site_occupancy
_atom_site_symmetry_multiplicity
_atom_site_calc_flag
_atom_site_refinement_flags
_atom_site_disorder_assembly
_atom_site_disorder_group
C1 C 0.2153(7) 0.9114(9) 0.7318(6) 0.034(3) Uani 1 1 d . . .
C2 C 0.2422(7) 1.0115(10) 0.7671(8) 0.045(3) Uani 1 1 d . . .
C3 C 0.1900(9) 1.0936(11) 0.7722(9) 0.054(4) Uani 1 1 d . . .
H3 H 0.2099 1.1635 0.7991 0.065 Uiso 1 1 calc R . .
C4 C 0.1124(9) 1.0738(12) 0.7393(9) 0.058(4) Uani 1 1 d . . .
H4 H 0.0771 1.1296 0.7428 0.069 Uiso 1 1 calc R . .
C5 C 0.0829(8) 0.9716(12) 0.6997(9) 0.055(4) Uani 1 1 d . . .
H5 H 0.0274 0.9588 0.6754 0.066 Uiso 1 1 calc R . .
C6 C 0.1333(7) 0.8890(10) 0.6953(8) 0.045(3) Uani 1 1 d . . .
H6 H 0.1135 0.8190 0.6686 0.054 Uiso 1 1 calc R . .
C7 C 0.2123(7) 0.6918(10) 0.5545(7) 0.039(3) Uani 1 1 d . . .
C8 C 0.1448(8) 0.6831(12) 0.4734(8) 0.056(4) Uani 1 1 d . . .
C9 C 0.1029(11) 0.8026(15) 0.4494(10) 0.093(6) Uani 1 1 d . . .
H9A H 0.0532 0.7946 0.4006 0.140 Uiso 1 1 calc R . .
H9B H 0.1377 0.8554 0.4378 0.140 Uiso 1 1 calc R . .
H9C H 0.0920 0.8316 0.4951 0.140 Uiso 1 1 calc R . .
C10 C 0.0858(10) 0.6028(15) 0.4802(11) 0.096(7) Uani 1 1 d . . .
H10A H 0.1057 0.5252 0.4838 0.145 Uiso 1 1 calc R . .
H10B H 0.0357 0.6100 0.4316 0.145 Uiso 1 1 calc R . .
H10C H 0.0774 0.6204 0.5295 0.145 Uiso 1 1 calc R . .
C11 C 0.1704(11) 0.6499(15) 0.4044(9) 0.079(5) Uani 1 1 d . . .
H11A H 0.1908 0.5723 0.4133 0.119 Uiso 1 1 calc R . .
H11B H 0.2118 0.7016 0.4048 0.119 Uiso 1 1 calc R . .
H11C H 0.1248 0.6547 0.3512 0.119 Uiso 1 1 calc R . .
C12 C 0.2254(6) 0.5652(10) 0.7422(6) 0.034(2) Uani 1 1 d . . .
C13 C 0.1659(8) 0.4920(11) 0.7551(8) 0.051(3) Uani 1 1 d . . .
C14 C 0.0903(9) 0.5547(14) 0.7296(12) 0.078(5) Uani 1 1 d . . .
H14A H 0.0992 0.6256 0.7606 0.118 Uiso 1 1 calc R . .
H14B H 0.0518 0.5083 0.7405 0.118 Uiso 1 1 calc R . .
H14C H 0.0697 0.5716 0.6708 0.118 Uiso 1 1 calc R . .
C15 C 0.1498(10) 0.3838(13) 0.7019(13) 0.089(6) Uani 1 1 d . . .
H15A H 0.1243 0.4045 0.6437 0.134 Uiso 1 1 calc R . .
H15B H 0.1150 0.3332 0.7153 0.134 Uiso 1 1 calc R . .
H15C H 0.1999 0.3452 0.7129 0.134 Uiso 1 1 calc R . .
C16 C 0.1994(10) 0.4628(16) 0.8475(11) 0.091(6) Uani 1 1 d . . .
H16A H 0.2449 0.4122 0.8615 0.137 Uiso 1 1 calc R . .
H16B H 0.1584 0.4251 0.8598 0.137 Uiso 1 1 calc R . .
H16C H 0.2160 0.5324 0.8799 0.137 Uiso 1 1 calc R . .
C17 C 0.7806(10) 0.8283(14) 0.4429(9) 0.068(4) Uani 1 1 d . . .
C18 C 0.8475(13) 0.8855(16) 0.4560(13) 0.091(6) Uani 1 1 d . . .
H18 H 0.8437 0.9518 0.4245 0.110 Uiso 1 1 calc R . .
C19 C 0.9196(11) 0.8538(19) 0.5112(12) 0.087(5) Uani 1 1 d . . .
H19 H 0.9656 0.8947 0.5167 0.104 Uiso 1 1 calc R . .
C20 C 0.9245(11) 0.7668(17) 0.5563(13) 0.093(6) Uani 1 1 d . . .
H20 H 0.9751 0.7423 0.5942 0.111 Uiso 1 1 calc R . .
C21 C 0.8584(13) 0.7078(13) 0.5511(12) 0.087(6) Uani 1 1 d . . .
H21 H 0.8639 0.6475 0.5883 0.104 Uiso 1 1 calc R . .
C22 C 0.7868(11) 0.7347(14) 0.4945(13) 0.085(5) Uani 1 1 d . . .
H22 H 0.7414 0.6922 0.4891 0.103 Uiso 1 1 calc R . .
H1 H 0.331(8) 1.096(6) 0.835(7) 0.06(4) Uiso 1 1 d D . .
H16 H 0.271(6) 0.454(3) 0.702(6) 0.03(3) Uiso 1 1 d D . .
N1 N 0.3447(6) 0.8991(8) 0.6825(7) 0.051(3) Uani 1 1 d . . .
H1A H 0.3708 0.8633 0.6560 0.076 Uiso 1 1 calc R . .
H1B H 0.3800 0.9371 0.7267 0.076 Uiso 1 1 calc R . .
H1C H 0.3093 0.9488 0.6477 0.076 Uiso 1 1 calc R . .
N2 N 0.3596(6) 0.8007(8) 0.8413(6) 0.042(2) Uani 1 1 d . . .
H2A H 0.3436 0.8606 0.8627 0.063 Uiso 1 1 calc R . .
H2B H 0.4100 0.8127 0.8465 0.063 Uiso 1 1 calc R . .
H2C H 0.3581 0.7366 0.8688 0.063 Uiso 1 1 calc R . .
N3 N 0.4362(6) 0.6693(9) 0.6490(7) 0.056(3) Uani 1 1 d . . .
H3A H 0.4416 0.6221 0.6113 0.084 Uiso 1 1 calc R . .
H3B H 0.4838 0.6776 0.6924 0.084 Uiso 1 1 calc R . .
H3C H 0.4187 0.7380 0.6256 0.084 Uiso 1 1 calc R . .
N4 N 0.4419(6) 0.5705(8) 0.8017(6) 0.044(2) Uani 1 1 d . . .
H4A H 0.4205 0.5709 0.8394 0.066 Uiso 1 1 calc R . .
H4B H 0.4798 0.6249 0.8147 0.066 Uiso 1 1 calc R . .
H4C H 0.4639 0.5016 0.8019 0.066 Uiso 1 1 calc R . .
N5 N 0.2702(5) 0.6221(8) 0.5781(6) 0.043(2) Uani 1 1 d . . .
H5A H 0.2722 0.5770 0.5397 0.051 Uiso 1 1 calc R . .
N6 N 0.2768(6) 0.5249(8) 0.7204(7) 0.052(3) Uani 1 1 d D . .
N7 N 0.3829(8) 0.6028(12) 0.9978(8) 0.070(4) Uani 1 1 d . . .
O1 O 0.3226(5) 1.0317(7) 0.8046(7) 0.061(3) Uani 1 1 d D . .
O2 O 0.2090(5) 0.7705(7) 0.6050(5) 0.046(2) Uani 1 1 d . . .
O3 O 0.2218(5) 0.6711(7) 0.7525(6) 0.049(2) Uani 1 1 d . . .
O4 O 0.4099(9) 0.5441(13) 1.0567(8) 0.123(5) Uani 1 1 d . . .
O5 O 0.3508(9) 0.6917(13) 1.0016(10) 0.136(7) Uani 1 1 d . . .
O6 O 0.3825(8) 0.5758(10) 0.9302(7) 0.092(4) Uani 1 1 d . . .
O7 O 0.5253(11) 0.8472(13) 0.7494(8) 0.165(9) Uani 1 1 d . . .
O8 O 0.6288(6) 0.9131(8) 0.8723(7) 0.082(4) Uani 1 1 d . . .
O9 O 0.5590(11) 0.7480(13) 0.8692(10) 0.178(10) Uani 1 1 d . . .
O10 O 0.4987(10) 0.9191(19) 0.8477(17) 0.220(12) Uani 1 1 d . . .
O11 O 0.7104(9) 0.8714(11) 0.3820(9) 0.127(6) Uani 1 1 d . . .
H11 H 0.6722 0.8304 0.3785 0.191 Uiso 1 1 calc R . .
O13 O 0.3574(8) 0.2503(10) 0.8156(9) 0.101(4) Uani 1 1 d . . .
O14 O 0.5691(11) 0.8235(11) 0.5286(9) 0.140(6) Uani 1 1 d . . .
Pt1 Pt 0.28666(2) 0.78334(3) 0.72083(3) 0.03237(14) Uani 1 1 d . . .
Pt2 Pt 0.35606(3) 0.60165(4) 0.68878(3) 0.03869(16) Uani 1 1 d . . .
S1 S 0.5583(2) 0.8505(3) 0.8352(2) 0.0561(9) Uani 1 1 d . . .

loop_
_atom_site_aniso_label
_atom_site_aniso_U_11
_atom_site_aniso_U_22
_atom_site_aniso_U_33
_atom_site_aniso_U_23
_atom_site_aniso_U_13
_atom_site_aniso_U_12
C1 0.043(7) 0.036(6) 0.027(6) 0.010(5) 0.020(5) 0.015(5)
C2 0.051(8) 0.039(7) 0.049(8) -0.005(6) 0.026(6) 0.006(6)
C3 0.073(10) 0.032(7) 0.071(10) -0.004(6) 0.043(8) -0.002(6)
C4 0.061(9) 0.058(9) 0.069(10) 0.010(7) 0.040(8) 0.018(7)
C5 0.051(8) 0.056(9) 0.067(9) 0.006(7) 0.033(7) 0.009(7)
C6 0.044(7) 0.034(6) 0.059(8) 0.004(6) 0.023(6) 0.010(5)
C7 0.042(7) 0.042(7) 0.039(7) -0.011(5) 0.023(6) -0.003(5)
C8 0.054(8) 0.066(9) 0.040(8) -0.001(7) 0.010(6) 0.003(7)
C9 0.090(13) 0.129(17) 0.049(10) 0.013(10) 0.015(9) 0.031(12)
C10 0.093(13) 0.115(15) 0.060(11) -0.022(10) 0.011(9) -0.062(12)
C11 0.107(13) 0.090(12) 0.043(9) -0.012(8) 0.033(9) 0.015(11)
C12 0.039(6) 0.037(6) 0.028(6) 0.006(5) 0.018(5) -0.003(5)
C13 0.053(8) 0.045(8) 0.056(8) 0.016(6) 0.022(7) 0.007(6)
C14 0.060(10) 0.069(10) 0.117(15) 0.005(10) 0.047(10) -0.001(8)
C15 0.084(12) 0.054(10) 0.145(19) 0.005(10) 0.062(13) -0.018(9)
C16 0.070(11) 0.108(14) 0.097(14) 0.051(12) 0.037(10) -0.005(10)
C17 0.065(10) 0.077(11) 0.048(9) 0.020(8) 0.010(8) 0.014(9)
C18 0.111(16) 0.081(13) 0.099(15) 0.029(11) 0.060(13) 0.000(12)
C19 0.067(12) 0.131(18) 0.074(12) 0.001(12) 0.041(10) 0.003(12)
C20 0.070(13) 0.090(14) 0.109(17) 0.026(12) 0.027(11) 0.031(11)
C21 0.110(16) 0.043(9) 0.096(15) 0.015(9) 0.031(13) 0.008(10)
C22 0.084(14) 0.064(11) 0.105(15) -0.012(10) 0.037(12) -0.025(10)
N1 0.039(6) 0.035(6) 0.086(9) 0.004(5) 0.033(6) -0.006(5)
N2 0.047(6) 0.035(5) 0.043(6) -0.002(4) 0.017(5) 0.003(4)
N3 0.034(6) 0.050(7) 0.083(9) 0.001(6) 0.023(6) 0.003(5)
N4 0.039(6) 0.037(5) 0.059(7) -0.005(5) 0.022(5) -0.002(4)
N5 0.039(6) 0.044(6) 0.049(6) -0.009(5) 0.021(5) 0.002(5)
N6 0.048(6) 0.028(6) 0.090(9) -0.010(6) 0.038(6) -0.010(5)
N7 0.068(9) 0.083(10) 0.056(9) 0.006(7) 0.022(7) 0.019(7)
O1 0.050(6) 0.041(5) 0.091(8) -0.021(5) 0.029(5) 0.001(4)
O2 0.041(5) 0.053(5) 0.040(5) -0.007(4) 0.014(4) 0.005(4)
O3 0.052(5) 0.033(5) 0.075(6) 0.004(4) 0.040(5) -0.003(4)
O4 0.145(13) 0.144(13) 0.072(9) 0.046(9) 0.036(9) 0.030(11)
O5 0.111(11) 0.121(12) 0.144(14) -0.051(10) 0.018(10) 0.044(10)
O6 0.137(11) 0.093(9) 0.068(8) -0.009(6) 0.065(8) -0.005(8)
O7 0.232(18) 0.142(13) 0.057(8) 0.016(8) -0.005(10) -0.132(13)
O8 0.055(6) 0.060(7) 0.098(9) 0.019(6) -0.001(6) -0.016(5)
O9 0.196(17) 0.098(10) 0.140(14) 0.062(10) -0.031(12) -0.097(11)
O10 0.093(12) 0.22(2) 0.36(3) -0.12(2) 0.112(17) -0.061(13)
O11 0.117(11) 0.096(10) 0.121(12) 0.046(9) 0.001(9) 0.000(9)
O13 0.110(10) 0.084(8) 0.121(11) -0.028(8) 0.059(9) -0.020(8)
O14 0.242(19) 0.079(9) 0.093(11) 0.011(8) 0.063(12) 0.006(11)
Pt1 0.0342(3) 0.0274(2) 0.0392(3) 0.00031(18) 0.0188(2) 0.00093(18)
Pt2 0.0350(3) 0.0334(3) 0.0505(3) -0.0038(2) 0.0206(2) 0.00391(19)
S1 0.047(2) 0.049(2) 0.068(2) 0.0059(17) 0.0186(18) -0.0098(16)

loop_
_geom_bond_atom_site_label_1
_geom_bond_atom_site_label_2
_geom_bond_distance
_geom_bond_site_symmetry_2
_geom_bond_publ_flag
C1 C2 1.337(16) . ?
C1 C6 1.412(16) . ?
C1 Pt1 2.073(10) . ?
C2 O1 1.382(15) . ?
C2 C3 1.399(17) . ?
C3 C4 1.332(18) . ?
C3 H3 0.9500 . ?
C4 C5 1.394(19) . ?
C4 H4 0.9500 . ?
C5 C6 1.375(16) . ?
C5 H5 0.9500 . ?
C6 H6 0.9500 . ?
C7 N5 1.280(14) . ?
C7 O2 1.315(13) . ?
C7 C8 1.479(17) . ?
C8 C10 1.49(2) . ?
C8 C11 1.543(19) . ?
C8 C9 1.58(2) . ?
C9 H9A 0.9800 . ?
C9 H9B 0.9800 . ?
C9 H9C 0.9800 . ?
C10 H10A 0.9800 . ?
C10 H10B 0.9800 . ?
C10 H10C 0.9800 . ?
C11 H11A 0.9800 . ?
C11 H11B 0.9800 . ?
C11 H11C 0.9800 . ?
C12 N6 1.262(15) . ?
C12 O3 1.270(13) . ?
C12 C13 1.492(16) . ?
C13 C14 1.483(19) . ?
C13 C16 1.55(2) . ?
C13 C15 1.55(2) . ?
C14 H14A 0.9800 . ?
C14 H14B 0.9800 . ?
C14 H14C 0.9800 . ?
C15 H15A 0.9800 . ?
C15 H15B 0.9800 . ?
C15 H15C 0.9800 . ?
C16 H16A 0.9800 . ?
C16 H16B 0.9800 . ?
C16 H16C 0.9800 . ?
C17 C18 1.35(2) . ?
C17 O11 1.406(17) . ?
C17 C22 1.42(2) . ?
C18 C19 1.35(2) . ?
C18 H18 0.9500 . ?
C19 C20 1.29(2) . ?
C19 H19 0.9500 . ?
C20 C21 1.38(2) . ?
C20 H20 0.9500 . ?
C21 C22 1.34(2) . ?
C21 H21 0.9500 . ?
C22 H22 0.9500 . ?
N1 Pt1 2.025(9) . ?
N1 H1A 0.9100 . ?
N1 H1B 0.9100 . ?
N1 H1C 0.9100 . ?
N2 Pt1 2.028(10) . ?
N2 H2A 0.9100 . ?
N2 H2B 0.9100 . ?
N2 H2C 0.9100 . ?
N3 Pt2 2.055(11) . ?
N3 H3A 0.9100 . ?
N3 H3B 0.9100 . ?
N3 H3C 0.9100 . ?
N4 Pt2 2.025(10) . ?
N4 H4A 0.9100 . ?
N4 H4B 0.9100 . ?
N4 H4C 0.9100 . ?
N5 Pt2 1.979(10) . ?
N5 H5A 0.8800 . ?
N6 Pt2 1.998(10) . ?
N6 H16 0.90(2) . ?
N7 O4 1.186(16) . ?
N7 O5 1.223(16) . ?
N7 O6 1.247(16) . ?
O1 H1 0.91(2) . ?
O2 Pt1 1.983(8) . ?
O3 Pt1 2.021(8) . ?
O7 S1 1.398(13) . ?
O8 S1 1.409(10) . ?
O9 S1 1.352(12) . ?
O10 S1 1.460(19) . ?
O11 H11 0.8400 . ?
Pt1 Pt2 2.6836(17) . ?
